data_7214265
loop_
_publ_author_name
'Constable, Edwin C.'
'Housecroft, Catherine E.'
'Vujovic, Srboljub'
'Zampese, Jennifer A.'

_publ_section_title
;
 Metallohexacycles containing
 4&#x2032;-aryl-4,2&#x2032;:6&#x2032;,4&#x2032;&#x2032;-terpyridines:
 conformational preferences and fullerene capture
;
_journal_issue 3
_journal_name_full CrystEngComm
_journal_page_first 328
_journal_paper_doi 10.1039/c3ce42012d
_journal_volume 16
_journal_year 2014
_chemical_formula_moiety '2(C186 H126 Cl12 N18 Zn6), C60, 6(C H4 O), 16(H2 O)'
_chemical_formula_sum 'C438 H308 Cl24 N36 O22 Zn12'
_chemical_formula_weight 8062.51
_chemical_name_systematic
; 
 ? 
;
_space_group_IT_number 148
_symmetry_cell_setting trigonal
_symmetry_space_group_name_Hall '-R 3'
_symmetry_space_group_name_H-M 'R -3 :H'
_atom_sites_solution_hydrogens geom
_atom_sites_solution_primary direct
_atom_sites_solution_secondary difmap
_audit_creation_method SHELXL-97
_cell_angle_alpha 90.00
_cell_angle_beta 90.00
_cell_angle_gamma 120.00
_cell_formula_units_Z 3
_cell_length_a 38.4322(16)
_cell_length_b 38.4322(16)
_cell_length_c 22.5450(10)
_cell_measurement_reflns_used 9518
_cell_measurement_temperature 123(2)
_cell_measurement_theta_max 30.40
_cell_measurement_theta_min 2.80
_cell_volume 28838(2)
_computing_cell_refinement 'Bruker SAINT'
_computing_data_collection 'Bruker APEX2'
_computing_data_reduction 'Bruker SAINT'
_computing_molecular_graphics 'Bruker SHELXTL'
_computing_publication_material 'Bruker SHELXTL'
_computing_structure_refinement 'SHELXL-97 (Sheldrick, 1997)'
_computing_structure_solution 'SHELXS-97 (Sheldrick, 1990)'
_diffrn_ambient_temperature 123(2)
_diffrn_measured_fraction_theta_full 0.999
_diffrn_measured_fraction_theta_max 0.999
_diffrn_measurement_device_type 'Bruker APEX-II CCD'
_diffrn_measurement_method '\f and \w scans'
_diffrn_radiation_monochromator graphite
_diffrn_radiation_source 'fine-focus sealed tube'
_diffrn_radiation_type MoK\a
_diffrn_radiation_wavelength 0.71073
_diffrn_reflns_av_R_equivalents 0.0350
_diffrn_reflns_av_sigmaI/netI 0.0153
_diffrn_reflns_limit_h_max 52
_diffrn_reflns_limit_h_min -52
_diffrn_reflns_limit_k_max 52
_diffrn_reflns_limit_k_min -52
_diffrn_reflns_limit_l_max 30
_diffrn_reflns_limit_l_min -30
_diffrn_reflns_number 279568
_diffrn_reflns_theta_full 29.00
_diffrn_reflns_theta_max 29.00
_diffrn_reflns_theta_min 2.18
_diffrn_standards_number 0
_exptl_absorpt_coefficient_mu 0.970
_exptl_absorpt_correction_T_max 0.7936
_exptl_absorpt_correction_T_min 0.6427
_exptl_absorpt_correction_type multi-scan
_exptl_absorpt_process_details sadabs
_exptl_crystal_colour red
_exptl_crystal_density_diffrn 1.387
_exptl_crystal_density_method 'not measured'
_exptl_crystal_description Block
_exptl_crystal_F_000 12300
_exptl_crystal_size_max 0.50
_exptl_crystal_size_mid 0.40
_exptl_crystal_size_min 0.25
_refine_diff_density_max 1.674
_refine_diff_density_min -0.717
_refine_diff_density_rms 0.129
_refine_ls_extinction_method none
_refine_ls_goodness_of_fit_ref 1.115
_refine_ls_hydrogen_treatment constr
_refine_ls_matrix_type full
_refine_ls_number_parameters 1015
_refine_ls_number_reflns 17029
_refine_ls_number_restraints 109
_refine_ls_restrained_S_all 1.125
_refine_ls_R_factor_all 0.0860
_refine_ls_R_factor_gt 0.0638
_refine_ls_shift/su_max 0.048
_refine_ls_shift/su_mean 0.002
_refine_ls_structure_factor_coef Fsqd
_refine_ls_weighting_details 'calc w=1/[\s^2^(Fo^2^)+(0.1010P)^2^+189.4702P] where P=(Fo^2^+2Fc^2^)/3'
_refine_ls_weighting_scheme calc
_refine_ls_wR_factor_gt 0.1735
_refine_ls_wR_factor_ref 0.2072
_reflns_number_gt 13522
_reflns_number_total 17029
_reflns_threshold_expression >2sigma(I)
_cod_data_source_file c3ce42012d.txt
_cod_data_source_block sv47
_cod_depositor_comments
;
The following automatic conversions were performed:

'_symmetry_cell_setting' value 'Trigonal' changed to 'trigonal'
according to
/usr/data/users/saulius/crontab/automatic-downloads/current/RSC/lib/dictionaries/cif_core.dic
dictionary named 'cif_core.dic' version 2.4.2 from 2011-04-26.

Automatic conversion script
Id: cif_fix_values 2281 2013-09-26 08:29:07Z andrius 
;
_cod_original_sg_symbol_Hall -R3
_cod_original_sg_symbol_H-M R-3
_cod_database_code 7214265

loop_
_symmetry_equiv_pos_as_xyz
'x, y, z'
'-y, x-y, z'
'-x+y, -x, z'
'x+2/3, y+1/3, z+1/3'
'-y+2/3, x-y+1/3, z+1/3'
'-x+y+2/3, -x+1/3, z+1/3'
'x+1/3, y+2/3, z+2/3'
'-y+1/3, x-y+2/3, z+2/3'
'-x+y+1/3, -x+2/3, z+2/3'
'-x, -y, -z'
'y, -x+y, -z'
'x-y, x, -z'
'-x+2/3, -y+1/3, -z+1/3'
'y+2/3, -x+y+1/3, -z+1/3'
'x-y+2/3, x+1/3, -z+1/3'
'-x+1/3, -y+2/3, -z+2/3'
'y+1/3, -x+y+2/3, -z+2/3'
'x-y+1/3, x+2/3, -z+2/3'

loop_
_atom_site_label
_atom_site_type_symbol
_atom_site_fract_x
_atom_site_fract_y
_atom_site_fract_z
_atom_site_U_iso_or_equiv
_atom_site_adp_type
_atom_site_occupancy
_atom_site_symmetry_multiplicity
_atom_site_calc_flag
_atom_site_refinement_flags
_atom_site_disorder_assembly
_atom_site_disorder_group
Zn1B Zn 1.010076(7) 0.611295(8) -0.218806(11) 0.02833(6) Uani 1 1 d . . .
Cl1B Cl 1.04417(2) 0.667978(19) -0.16809(3) 0.04313(17) Uani 1 1 d . . .
Cl2B Cl 1.036105(19) 0.58990(2) -0.28776(3) 0.04308(14) Uani 1 1 d . . .
N1B N 0.98875(5) 0.56766(5) -0.15446(8) 0.0249(4) Uani 1 1 d . . .
N2B N 0.95354(5) 0.44631(5) -0.03403(8) 0.0259(4) Uani 1 1 d . A .
N3B N 0.94442(5) 0.31505(5) -0.07191(8) 0.0288(4) Uani 1 1 d . . .
C1B C 0.97716(6) 0.57414(6) -0.10139(9) 0.0283(5) Uani 1 1 d . . .
H1BA H 0.9775 0.5987 -0.0949 0.034 Uiso 1 1 calc R . .
C2B C 0.96467(6) 0.54632(6) -0.05578(9) 0.0287(5) Uani 1 1 d . . .
H2BA H 0.9565 0.5518 -0.0189 0.034 Uiso 1 1 calc R . .
C3B C 0.96425(6) 0.51034(6) -0.06452(9) 0.0243(4) Uani 1 1 d . . .
C4B C 0.97635(6) 0.50398(6) -0.11980(10) 0.0296(5) Uani 1 1 d . . .
H4BA H 0.9764 0.4797 -0.1275 0.036 Uiso 1 1 calc R . .
C5B C 0.98811(6) 0.53282(6) -0.16293(10) 0.0294(5) Uani 1 1 d . . .
H5BA H 0.9962 0.5279 -0.2004 0.035 Uiso 1 1 calc R . .
C6B C 0.95101(6) 0.47847(6) -0.01817(9) 0.0268(5) Uani 1 1 d . . .
C7B C 0.93667(7) 0.48172(7) 0.03687(10) 0.0317(5) Uani 1 1 d . A .
H7BA H 0.9359 0.5053 0.0471 0.038 Uiso 1 1 calc R . .
C8B C 0.92340(7) 0.44991(7) 0.07690(10) 0.0323(5) Uani 1 1 d . . .
C9B C 0.92545(7) 0.41621(7) 0.05979(10) 0.0314(5) Uani 1 1 d . A .
H9BA H 0.9166 0.3940 0.0859 0.038 Uiso 1 1 calc R . .
C10B C 0.94066(6) 0.41537(7) 0.00399(9) 0.0284(5) Uani 1 1 d . . .
C11B C 0.95365(8) 0.34808(7) -0.10292(11) 0.0408(6) Uani 1 1 d . A .
H11B H 0.9612 0.3493 -0.1433 0.049 Uiso 1 1 calc R . .
C12B C 0.95277(9) 0.38055(7) -0.07886(11) 0.0418(6) Uani 1 1 d . . .
H12B H 0.9591 0.4033 -0.1029 0.050 Uiso 1 1 calc R A .
C13B C 0.94264(6) 0.38024(6) -0.01986(9) 0.0265(5) Uani 1 1 d . A .
C14B C 0.93408(8) 0.34653(7) 0.01289(10) 0.0365(6) Uani 1 1 d . . .
H14B H 0.9274 0.3450 0.0537 0.044 Uiso 1 1 calc R A .
C15B C 0.93535(8) 0.31485(7) -0.01476(10) 0.0360(6) Uani 1 1 d . A .
H15B H 0.9294 0.2918 0.0083 0.043 Uiso 1 1 calc R . .
C16B C 0.90670(11) 0.45369(12) 0.13480(18) 0.0337(10) Uani 0.667(2) 1 d PD A 1
C17B C 0.88561(10) 0.47512(10) 0.14079(15) 0.0339(7) Uani 0.667(2) 1 d P A 1
H17B H 0.8808 0.4868 0.1068 0.041 Uiso 0.667(2) 1 calc PR A 1
C18B C 0.87189(10) 0.47916(10) 0.19605(16) 0.0346(7) Uani 0.667(2) 1 d P A 1
H18B H 0.8572 0.4930 0.1994 0.041 Uiso 0.667(2) 1 calc PR A 1
C19B C 0.87938(10) 0.46346(10) 0.24535(15) 0.0317(7) Uani 0.667(2) 1 d PD A 1
C20B C 0.89854(10) 0.44068(11) 0.23991(16) 0.0352(8) Uani 0.667(2) 1 d P A 1
H20B H 0.9024 0.4284 0.2739 0.042 Uiso 0.667(2) 1 calc PR A 1
C21B C 0.91175(9) 0.43607(10) 0.18497(14) 0.0293(7) Uani 0.667(2) 1 d P A 1
H21B H 0.9246 0.4205 0.1817 0.035 Uiso 0.667(2) 1 calc PR A 1
C22B C 0.86883(12) 0.47143(13) 0.30557(17) 0.0424(9) Uani 0.667(2) 1 d PU A 1
C23B C 0.85146(14) 0.44407(19) 0.3513(2) 0.0887(11) Uani 0.667(2) 1 d PU A 1
C24B C 0.83611(18) 0.40079(16) 0.3406(3) 0.0989(15) Uani 0.667(2) 1 d P A 1
H24B H 0.8358 0.3911 0.3017 0.119 Uiso 0.667(2) 1 calc PR A 1
C25B C 0.8223(2) 0.3750(2) 0.3881(4) 0.138(2) Uani 0.667(2) 1 d PU A 1
H25B H 0.8136 0.3475 0.3811 0.166 Uiso 0.667(2) 1 calc PR A 1
C26B C 0.8204(3) 0.3863(3) 0.4441(4) 0.135(3) Uani 0.667(2) 1 d PU A 1
H26B H 0.8102 0.3670 0.4752 0.162 Uiso 0.667(2) 1 calc PR A 1
C27B C 0.8336(3) 0.4260(3) 0.4555(3) 0.147(3) Uani 0.667(2) 1 d P A 1
H27B H 0.8334 0.4339 0.4953 0.176 Uiso 0.667(2) 1 calc PR A 1
C28B C 0.84732(18) 0.4558(3) 0.4110(3) 0.1035(19) Uani 0.667(2) 1 d PD A 1
C29B C 0.85854(18) 0.4967(2) 0.4185(3) 0.0900(17) Uani 0.667(2) 1 d PD A 1
H29B H 0.8556 0.5054 0.4567 0.108 Uiso 0.667(2) 1 calc PR A 1
C30B C 0.87399(16) 0.52565(18) 0.3716(2) 0.0847(17) Uani 0.667(2) 1 d PDU A 1
H30B H 0.8800 0.5527 0.3753 0.102 Uiso 0.667(2) 1 calc PR A 1
C31B C 0.87923(13) 0.50878(14) 0.3192(2) 0.0461(12) Uani 0.667(2) 1 d P A 1
H31B H 0.8926 0.5276 0.2883 0.055 Uiso 0.667(2) 1 calc PR A 1
C16' C 0.9092(3) 0.4502(3) 0.1383(4) 0.050(3) Uani 0.333(2) 1 d PD A 2
C17' C 0.8849(4) 0.4180(4) 0.1693(5) 0.092(3) Uani 0.333(2) 1 d P A 2
H17C H 0.8757 0.3920 0.1535 0.111 Uiso 0.333(2) 1 calc PR A 2
C18' C 0.8729(5) 0.4227(6) 0.2260(6) 0.117(6) Uani 0.333(2) 1 d P A 2
H18C H 0.8553 0.3984 0.2460 0.141 Uiso 0.333(2) 1 calc PR A 2
C19' C 0.8828(4) 0.4579(4) 0.2577(4) 0.106(7) Uani 0.333(2) 1 d PDU A 2
C20' C 0.9213(4) 0.4886(6) 0.2269(5) 0.126(5) Uani 0.333(2) 1 d P A 2
H20C H 0.9389 0.5119 0.2490 0.151 Uiso 0.333(2) 1 calc PR A 2
C21' C 0.9331(3) 0.4858(3) 0.1698(4) 0.066(2) Uani 0.333(2) 1 d P A 2
H21C H 0.9567 0.5073 0.1527 0.080 Uiso 0.333(2) 1 calc PR A 2
C22' C 0.8745(5) 0.4749(3) 0.3156(5) 0.111(7) Uani 0.333(2) 1 d PDU A 2
C23' C 0.8632(3) 0.4451(2) 0.3571(4) 0.095(2) Uani 0.333(2) 1 d PDU A 2
C24' C 0.8707(3) 0.4127(3) 0.3563(5) 0.074(3) Uani 0.333(2) 1 d PD A 2
H24C H 0.8810 0.4058 0.3229 0.088 Uiso 0.333(2) 1 calc PR A 2
C25' C 0.8608(4) 0.3913(3) 0.4123(5) 0.142(7) Uani 0.333(2) 1 d PDU A 2
H25C H 0.8628 0.3676 0.4130 0.170 Uiso 0.333(2) 1 calc PR A 2
C26' C 0.8489(5) 0.4006(3) 0.4641(6) 0.174(9) Uani 0.333(2) 1 d PDU A 2
H26C H 0.8418 0.3848 0.4991 0.209 Uiso 0.333(2) 1 calc PR A 2
C27' C 0.8488(5) 0.4358(4) 0.4588(7) 0.143(8) Uani 0.333(2) 1 d PDU A 2
H27C H 0.8408 0.4444 0.4931 0.171 Uiso 0.333(2) 1 calc PR A 2
C28' C 0.8583(2) 0.4597(2) 0.4117(4) 0.050(2) Uani 0.333(2) 1 d PDU A 2
C29' C 0.8615(4) 0.4944(3) 0.4329(4) 0.133(4) Uani 0.333(2) 1 d PDU A 2
H29C H 0.8576 0.4991 0.4731 0.160 Uiso 0.333(2) 1 calc PR A 2
C30' C 0.8710(4) 0.5217(4) 0.3873(4) 0.139(4) Uani 0.333(2) 1 d PDU A 2
H30C H 0.8743 0.5474 0.3956 0.167 Uiso 0.333(2) 1 calc PR A 2
C31' C 0.8764(4) 0.5114(3) 0.3232(5) 0.070(4) Uani 0.333(2) 1 d PD A 2
H31C H 0.8808 0.5291 0.2910 0.084 Uiso 0.333(2) 1 calc PR A 2
Zn1A Zn 1.010577(7) 0.598796(7) 0.280124(11) 0.02694(6) Uani 1 1 d . . .
Cl1A Cl 1.04471(2) 0.656148(18) 0.32987(3) 0.04010(15) Uani 1 1 d . . .
Cl2A Cl 1.037621(16) 0.575169(18) 0.21658(2) 0.03575(12) Uani 1 1 d . . .
N1A N 0.98562(5) 0.55614(5) 0.34500(8) 0.0273(4) Uani 1 1 d . . .
N2A N 0.94611(6) 0.43469(5) 0.46755(8) 0.0311(4) Uani 1 1 d . . .
N3A N 0.93411(5) 0.30228(5) 0.43172(8) 0.0293(4) Uani 1 1 d . . .
C1A C 0.97960(6) 0.56557(6) 0.39971(10) 0.0291(5) Uani 1 1 d . . .
H1AA H 0.9845 0.5920 0.4071 0.035 Uiso 1 1 calc R . .
C2A C 0.96651(7) 0.53808(6) 0.44602(10) 0.0298(5) Uani 1 1 d . . .
H2AA H 0.9626 0.5457 0.4844 0.036 Uiso 1 1 calc R . .
C3A C 0.95921(7) 0.49931(6) 0.43601(10) 0.0307(5) Uani 1 1 d . . .
C4A C 0.96439(8) 0.48960(7) 0.37856(11) 0.0438(6) Uani 1 1 d . . .
H4AA H 0.9587 0.4631 0.3694 0.053 Uiso 1 1 calc R . .
C5A C 0.97788(8) 0.51870(7) 0.33493(10) 0.0412(6) Uani 1 1 d . . .
H5AA H 0.9818 0.5118 0.2961 0.049 Uiso 1 1 calc R . .
C6A C 0.94642(7) 0.46833(6) 0.48332(10) 0.0317(5) Uani 1 1 d . . .
C7A C 0.93541(8) 0.47377(7) 0.53960(10) 0.0367(5) Uani 1 1 d . . .
H7AA H 0.9357 0.4980 0.5493 0.044 Uiso 1 1 calc R . .
C8A C 0.92388(7) 0.44339(7) 0.58209(10) 0.0331(5) Uani 1 1 d . . .
C9A C 0.92335(7) 0.40825(6) 0.56509(10) 0.0311(5) Uani 1 1 d . . .
H9AA H 0.9156 0.3868 0.5925 0.037 Uiso 1 1 calc R . .
C10A C 0.93431(7) 0.40497(6) 0.50734(10) 0.0287(5) Uani 1 1 d . . .
C11A C 0.94930(9) 0.33735(7) 0.40314(11) 0.0430(6) Uani 1 1 d . . .
H11A H 0.9602 0.3395 0.3646 0.052 Uiso 1 1 calc R . .
C12A C 0.94980(9) 0.37048(7) 0.42752(11) 0.0428(6) Uani 1 1 d . . .
H12A H 0.9606 0.3947 0.4053 0.051 Uiso 1 1 calc R . .
C13A C 0.93482(6) 0.36899(6) 0.48394(10) 0.0285(5) Uani 1 1 d . . .
C14A C 0.92041(8) 0.33296(7) 0.51456(11) 0.0402(6) Uani 1 1 d . . .
H14A H 0.9107 0.3305 0.5540 0.048 Uiso 1 1 calc R . .
C15A C 0.92033(8) 0.30070(7) 0.48696(11) 0.0377(6) Uani 1 1 d . . .
H15A H 0.9100 0.2762 0.5082 0.045 Uiso 1 1 calc R . .
C16A C 0.91307(7) 0.45007(7) 0.64254(10) 0.0358(5) Uani 1 1 d . . .
C17A C 0.93393(8) 0.48834(8) 0.66828(12) 0.0402(6) Uani 1 1 d . . .
H17A H 0.9561 0.5092 0.6477 0.048 Uiso 1 1 calc R . .
C18A C 0.92326(8) 0.49649(9) 0.72240(12) 0.0440(6) Uani 1 1 d . . .
H18A H 0.9384 0.5228 0.7384 0.053 Uiso 1 1 calc R . .
C19A C 0.89097(8) 0.46729(9) 0.75420(12) 0.0418(6) Uani 1 1 d . . .
C20A C 0.87063(8) 0.42858(9) 0.72961(12) 0.0458(7) Uani 1 1 d . . .
H20A H 0.8489 0.4076 0.7508 0.055 Uiso 1 1 calc R . .
C21A C 0.88160(8) 0.42000(9) 0.67446(12) 0.0443(7) Uani 1 1 d . . .
H21A H 0.8674 0.3935 0.6590 0.053 Uiso 1 1 calc R . .
C22A C 0.87903(8) 0.47893(9) 0.81082(13) 0.0443(7) Uani 1 1 d . . .
C23A C 0.86877(7) 0.45638(10) 0.86292(12) 0.0483(8) Uani 1 1 d . . .
C24A C 0.87055(7) 0.41918(10) 0.86687(13) 0.0474(7) Uani 1 1 d . . .
H24A H 0.8793 0.4096 0.8345 0.057 Uiso 1 1 calc R . .
C25A C 0.85905(8) 0.39913(12) 0.91941(13) 0.0550(9) Uani 1 1 d . . .
H25A H 0.8598 0.3749 0.9227 0.066 Uiso 1 1 calc R . .
C26A C 0.84631(10) 0.41154(14) 0.96870(16) 0.0703(13) Uani 1 1 d . . .
H26A H 0.8382 0.3958 1.0039 0.084 Uiso 1 1 calc R . .
C27A C 0.84570(11) 0.44615(14) 0.96570(16) 0.0702(12) Uani 1 1 d . . .
H27A H 0.8370 0.4548 0.9991 0.084 Uiso 1 1 calc R . .
C28A C 0.85764(8) 0.46958(10) 0.91442(12) 0.0468(7) Uani 1 1 d . . .
C29A C 0.85783(10) 0.50646(13) 0.9140(2) 0.0768(12) Uani 1 1 d . . .
H29A H 0.8505 0.5154 0.9486 0.092 Uiso 1 1 calc R . .
C30A C 0.86907(10) 0.53016(11) 0.86140(17) 0.0641(9) Uani 1 1 d . . .
H30A H 0.8702 0.5554 0.8595 0.077 Uiso 1 1 calc R . .
C31A C 0.87825(8) 0.51396(9) 0.81327(15) 0.0494(7) Uani 1 1 d . . .
H31A H 0.8848 0.5291 0.7776 0.059 Uiso 1 1 calc R . .
C100 C 0.73516(17) 0.39836(16) 0.9401(3) 0.111(2) Uani 1 1 d . . .
C101 C 0.7014(2) 0.3696(2) 0.9771(2) 0.125(2) Uani 1 1 d . . .
C102 C 0.70262(18) 0.3317(2) 0.9755(2) 0.110(2) Uani 1 1 d . . .
C103 C 0.73577(14) 0.33790(16) 0.9396(3) 0.1047(16) Uani 1 1 d . . .
C104 C 0.75518(13) 0.37760(16) 0.9182(3) 0.1154(19) Uani 1 1 d . . .
C105 C 0.77090(11) 0.38546(17) 0.8587(3) 0.105(2) Uani 1 1 d . . .
C106 C 0.76584(10) 0.35194(15) 0.8206(3) 0.0988(18) Uani 1 1 d . . .
C107 C 0.75791(11) 0.36056(16) 0.7607(3) 0.0943(16) Uani 1 1 d . . .
C108 C 0.75821(12) 0.39890(15) 0.7624(2) 0.0923(17) Uani 1 1 d . . .
C109 C 0.76614(12) 0.41420(15) 0.8221(3) 0.105(2) Uani 1 1 d . . .
O100 O 0.68839(16) 0.4965(2) 0.0477(2) 0.118(3) Uani 0.67 1 d P B 1
O200 O 0.73593(19) 0.45595(16) 0.0635(2) 0.114(2) Uani 0.67 1 d P C 1
O300 O 0.6244(2) 0.4390(3) 0.1340(3) 0.078(3) Uani 0.33 1 d PDU D 4
H300 H 0.6181 0.4462 0.1024 0.116 Uiso 0.33 1 calc PR D 4
C300 C 0.6569(4) 0.4334(5) 0.1235(7) 0.131(7) Uani 0.33 1 d PDU D 4
H30D H 0.6817 0.4595 0.1238 0.196 Uiso 0.33 1 calc PR D 4
H30E H 0.6537 0.4206 0.0847 0.196 Uiso 0.33 1 calc PR D 4
H30F H 0.6581 0.4162 0.1545 0.196 Uiso 0.33 1 calc PR D 4
O400 O 0.6644(3) 0.4897(4) 0.0777(5) 0.120(4) Uani 0.33 1 d PD E 2
H400 H 0.6583 0.5079 0.0786 0.180 Uiso 0.33 1 calc PR E 2
C400 C 0.6886(3) 0.4955(3) 0.0297(4) 0.051(3) Uani 0.33 1 d PD E 2
H40A H 0.7037 0.5241 0.0198 0.076 Uiso 0.33 1 calc PR E 2
H40B H 0.6720 0.4803 -0.0043 0.076 Uiso 0.33 1 calc PR E 2
H40C H 0.7074 0.4860 0.0392 0.076 Uiso 0.33 1 calc PR E 2
O600 O 0.6264(3) 0.4021(4) 0.1838(6) 0.131(5) Uani 0.33 1 d P F 3
C500 C 0.6885(3) 0.4286(3) 0.1082(6) 0.105(4) Uani 0.33 1 d PDU G 2
H50A H 0.6630 0.4241 0.1247 0.157 Uiso 0.33 1 calc PR G 2
H50B H 0.6870 0.4280 0.0648 0.157 Uiso 0.33 1 calc PR G 2
H50C H 0.7103 0.4549 0.1212 0.157 Uiso 0.33 1 calc PR G 2
O500 O 0.6962(3) 0.3979(2) 0.1285(4) 0.099(4) Uani 0.33 1 d PD G 2
H500 H 0.6830 0.3875 0.1595 0.149 Uiso 0.33 1 calc PR G 2
O700 O 0.8365(7) 0.4838(7) 0.1258(14) 0.320(12) Uani 0.33 1 d P H 3
O800 O 0.7339(7) 0.4267(6) 0.1007(7) 0.221(8) Uani 0.33 1 d PU I 3
O900 O 0.6932(5) 0.4621(5) 0.0720(6) 0.181(7) Uani 0.33 1 d PU J 5

loop_
_atom_site_aniso_label
_atom_site_aniso_U_11
_atom_site_aniso_U_22
_atom_site_aniso_U_33
_atom_site_aniso_U_23
_atom_site_aniso_U_13
_atom_site_aniso_U_12
Zn1B 0.03471(10) 0.03251(10) 0.02099(11) 0.00275(8) 0.00377(9) 0.01923(8)
Cl1B 0.0525(3) 0.0322(2) 0.0288(3) 0.0036(2) 0.0012(2) 0.0092(2)
Cl2B 0.0599(2) 0.0598(3) 0.0259(2) 0.0056(2) 0.0127(2) 0.0422(2)
N1B 0.0273(6) 0.0290(7) 0.0212(7) 0.0006(6) 0.0023(6) 0.0162(5)
N2B 0.0268(7) 0.0266(7) 0.0217(8) 0.0031(6) 0.0015(6) 0.0115(6)
N3B 0.0312(7) 0.0264(7) 0.0247(8) 0.0006(6) -0.0038(7) 0.0114(6)
C1B 0.0342(8) 0.0308(8) 0.0246(9) -0.0003(7) 0.0031(7) 0.0197(6)
C2B 0.0323(8) 0.0355(9) 0.0214(9) -0.0007(7) 0.0051(7) 0.0194(7)
C3B 0.0245(7) 0.0280(8) 0.0208(8) -0.0009(7) 0.0019(7) 0.0134(6)
C4B 0.0385(8) 0.0311(8) 0.0242(9) -0.0008(7) 0.0032(8) 0.0212(7)
C5B 0.0369(8) 0.0339(8) 0.0230(9) -0.0021(7) 0.0027(7) 0.0220(7)
C6B 0.0271(8) 0.0296(8) 0.0222(9) 0.0015(7) 0.0028(7) 0.0129(6)
C7B 0.0350(9) 0.0346(9) 0.0244(9) 0.0000(8) 0.0042(8) 0.0165(7)
C8B 0.0346(9) 0.0370(10) 0.0212(9) 0.0002(8) 0.0041(8) 0.0148(8)
C9B 0.0318(9) 0.0350(9) 0.0227(9) 0.0040(8) 0.0023(8) 0.0131(7)
C10B 0.0267(8) 0.0326(9) 0.0227(9) 0.0034(7) -0.0005(7) 0.0125(7)
C11B 0.0627(13) 0.0356(10) 0.0244(10) 0.0057(8) 0.0108(10) 0.0248(9)
C12B 0.0685(14) 0.0327(9) 0.0250(10) 0.0090(8) 0.0106(10) 0.0259(9)
C13B 0.0264(8) 0.0285(8) 0.0203(9) 0.0012(7) -0.0024(7) 0.0105(7)
C14B 0.0517(11) 0.0349(10) 0.0208(9) 0.0056(8) 0.0043(9) 0.0200(9)
C15B 0.0501(11) 0.0311(9) 0.0260(10) 0.0049(8) 0.0024(9) 0.0197(8)
C16B 0.0372(15) 0.0342(15) 0.0276(17) 0.0082(13) 0.0072(14) 0.0164(12)
C17B 0.0442(13) 0.0399(13) 0.0272(15) 0.0120(11) 0.0117(12) 0.0282(11)
C18B 0.0432(13) 0.0422(14) 0.0298(15) 0.0106(12) 0.0135(12) 0.0299(11)
C19B 0.0457(13) 0.0402(13) 0.0188(14) 0.0075(11) 0.0118(12) 0.0286(11)
C20B 0.0401(13) 0.0465(15) 0.0269(15) 0.0044(12) 0.0028(13) 0.0276(12)
C21B 0.0281(11) 0.0419(13) 0.0255(14) 0.0051(11) 0.0047(11) 0.0233(10)
C22B 0.0615(15) 0.0626(17) 0.0243(15) 0.0018(13) 0.0115(14) 0.0469(13)
C23B 0.1231(16) 0.173(2) 0.0478(19) 0.0374(17) 0.0425(16) 0.1327(14)
C24B 0.162(3) 0.086(2) 0.095(3) 0.053(2) 0.093(3) 0.097(2)
C25B 0.224(4) 0.126(3) 0.126(4) 0.075(3) 0.121(4) 0.135(3)
C26B 0.215(5) 0.146(5) 0.101(4) 0.061(4) 0.096(4) 0.133(4)
C27B 0.240(5) 0.212(6) 0.071(3) 0.060(4) 0.098(4) 0.176(4)
C28B 0.134(3) 0.195(4) 0.054(3) 0.033(3) 0.041(3) 0.137(3)
C29B 0.106(3) 0.150(4) 0.061(3) -0.033(3) -0.003(3) 0.100(2)
C30B 0.063(2) 0.102(3) 0.076(3) -0.059(2) 0.016(2) 0.031(2)
C31B 0.0351(15) 0.0503(18) 0.057(3) -0.0142(18) 0.0048(17) 0.0241(14)
C16' 0.054(5) 0.057(5) 0.028(4) -0.012(4) 0.021(4) 0.019(4)
C17' 0.132(6) 0.126(7) 0.065(6) 0.044(5) 0.056(5) 0.098(5)
C18' 0.114(9) 0.202(14) 0.049(6) 0.059(7) 0.041(6) 0.089(9)
C19' 0.102(9) 0.138(11) 0.032(5) 0.013(7) 0.002(6) 0.025(8)
C20' 0.115(6) 0.260(12) 0.056(6) -0.076(7) -0.035(5) 0.135(7)
C21' 0.082(4) 0.113(5) 0.041(4) -0.021(4) -0.012(4) 0.077(4)
C22' 0.098(9) 0.096(9) 0.100(10) -0.002(9) 0.000(9) 0.019(8)
C23' 0.127(3) 0.176(3) 0.048(3) 0.033(3) 0.047(3) 0.126(3)
C24' 0.077(6) 0.084(7) 0.060(6) 0.024(5) 0.033(5) 0.041(5)
C25' 0.072(7) 0.243(13) 0.045(6) 0.030(8) 0.014(6) 0.030(9)
C26' 0.097(10) 0.258(16) 0.071(8) 0.025(11) 0.010(8) 0.017(12)
C27' 0.127(11) 0.158(15) 0.102(10) 0.029(10) -0.057(9) 0.040(10)
C28' 0.051(3) 0.083(4) 0.039(4) 0.000(3) 0.013(3) 0.050(3)
C29' 0.056(5) 0.104(6) 0.227(8) 0.058(6) -0.035(6) 0.031(5)
C30' 0.064(5) 0.103(6) 0.231(9) 0.064(6) -0.046(6) 0.028(5)
C31' 0.077(6) 0.080(5) 0.071(7) -0.041(5) 0.002(5) 0.054(4)
Zn1A 0.02945(9) 0.03362(10) 0.02157(11) 0.00826(8) 0.00549(8) 0.01862(8)
Cl1A 0.0475(3) 0.0318(2) 0.0311(3) 0.0078(2) 0.0011(2) 0.0124(2)
Cl2A 0.0401(2) 0.0507(2) 0.0243(2) 0.00696(19) 0.01040(19) 0.02860(18)
N1A 0.0331(7) 0.0323(7) 0.0220(8) 0.0047(6) 0.0067(6) 0.0205(6)
N2A 0.0468(8) 0.0283(7) 0.0213(8) 0.0056(6) 0.0080(7) 0.0211(6)
N3A 0.0370(8) 0.0262(7) 0.0245(8) -0.0013(6) -0.0063(7) 0.0157(6)
C1A 0.0382(9) 0.0264(8) 0.0254(9) 0.0028(7) 0.0065(8) 0.0181(7)
C2A 0.0435(9) 0.0277(8) 0.0221(9) 0.0030(7) 0.0100(8) 0.0208(7)
C3A 0.0429(9) 0.0311(8) 0.0236(9) 0.0053(7) 0.0098(8) 0.0226(7)
C4A 0.0818(13) 0.0319(8) 0.0284(11) 0.0076(8) 0.0193(10) 0.0364(8)
C5A 0.0738(12) 0.0396(9) 0.0230(10) 0.0083(8) 0.0175(9) 0.0379(8)
C6A 0.0469(10) 0.0280(8) 0.0238(9) 0.0060(7) 0.0109(8) 0.0213(7)
C7A 0.0565(11) 0.0327(9) 0.0268(10) 0.0069(8) 0.0147(9) 0.0266(8)
C8A 0.0435(10) 0.0327(9) 0.0234(9) 0.0049(8) 0.0094(8) 0.0192(8)
C9A 0.0393(9) 0.0263(8) 0.0256(10) 0.0058(7) 0.0062(8) 0.0149(7)
C10A 0.0369(9) 0.0250(8) 0.0242(9) 0.0032(7) 0.0033(8) 0.0155(7)
C11A 0.0710(14) 0.0315(9) 0.0281(11) 0.0035(8) 0.0088(11) 0.0268(9)
C12A 0.0700(14) 0.0280(9) 0.0298(11) 0.0062(8) 0.0104(11) 0.0242(9)
C13A 0.0372(9) 0.0246(8) 0.0240(9) 0.0017(7) -0.0014(8) 0.0157(7)
C14A 0.0656(13) 0.0303(9) 0.0266(10) 0.0081(8) 0.0093(10) 0.0254(9)
C15A 0.0558(12) 0.0264(8) 0.0319(11) 0.0047(8) 0.0018(10) 0.0213(8)
C16A 0.0473(10) 0.0405(10) 0.0246(10) 0.0069(8) 0.0107(9) 0.0256(8)
C17A 0.0476(11) 0.0458(11) 0.0321(11) 0.0009(9) 0.0058(10) 0.0269(9)
C18A 0.0461(11) 0.0542(12) 0.0364(13) -0.0072(10) -0.0001(10) 0.0286(9)
C19A 0.0441(10) 0.0535(12) 0.0318(12) -0.0034(10) 0.0018(10) 0.0274(9)
C20A 0.0436(11) 0.0600(14) 0.0331(12) 0.0150(10) 0.0126(10) 0.0254(10)
C21A 0.0474(12) 0.0497(12) 0.0344(12) 0.0095(10) 0.0094(10) 0.0231(10)
C22A 0.0413(10) 0.0558(13) 0.0375(13) -0.0080(11) -0.0015(10) 0.0255(10)
C23A 0.0289(10) 0.0739(17) 0.0320(12) -0.0131(12) 0.0019(9) 0.0182(11)
C24A 0.0295(10) 0.0640(15) 0.0435(14) 0.0143(12) 0.0033(10) 0.0195(10)
C25A 0.0353(11) 0.080(2) 0.0371(14) 0.0070(13) -0.0006(11) 0.0195(12)
C26A 0.0408(14) 0.105(3) 0.0416(16) 0.0078(17) -0.0007(13) 0.0186(17)
C27A 0.0489(16) 0.099(3) 0.0461(17) -0.0112(18) 0.0008(14) 0.0244(17)
C28A 0.0306(10) 0.0662(15) 0.0347(12) -0.0141(11) 0.0011(9) 0.0176(10)
C29A 0.0477(14) 0.094(2) 0.084(2) -0.0388(19) 0.0040(16) 0.0323(15)
C30A 0.0529(13) 0.0658(15) 0.074(2) -0.0288(15) 0.0078(15) 0.0301(12)
C31A 0.0472(11) 0.0514(12) 0.0579(17) -0.0134(12) -0.0004(12) 0.0310(9)
C100 0.114(3) 0.078(3) 0.121(4) -0.043(3) -0.061(3) 0.032(3)
C101 0.167(5) 0.134(4) 0.079(3) -0.049(3) -0.049(3) 0.080(4)
C102 0.124(3) 0.144(4) 0.072(3) 0.005(3) -0.028(3) 0.074(3)
C103 0.109(2) 0.103(3) 0.120(3) -0.016(2) -0.065(2) 0.066(2)
C104 0.079(2) 0.086(3) 0.172(4) -0.030(3) -0.082(2) 0.034(2)
C105 0.0284(14) 0.099(3) 0.157(5) 0.001(3) -0.027(2) 0.0081(18)
C106 0.0345(12) 0.095(3) 0.172(5) 0.002(3) 0.007(2) 0.0360(14)
C107 0.0511(15) 0.110(3) 0.121(4) 0.014(3) 0.037(2) 0.0397(18)
C108 0.0475(18) 0.077(3) 0.117(4) 0.012(3) 0.036(2) 0.0040(19)
C109 0.0342(17) 0.061(2) 0.187(6) 0.010(3) 0.006(3) -0.0018(17)
O100 0.061(3) 0.164(6) 0.067(3) 0.023(3) -0.004(2) 0.009(3)
O200 0.129(4) 0.078(3) 0.058(2) -0.024(2) 0.023(3) -0.007(3)
O300 0.051(3) 0.136(6) 0.041(3) -0.004(4) -0.003(3) 0.043(4)
C300 0.105(9) 0.157(11) 0.073(7) -0.041(8) -0.043(7) 0.022(9)
O400 0.125(5) 0.175(7) 0.114(9) -0.008(7) -0.014(6) 0.116(5)
C400 0.044(4) 0.045(4) 0.047(5) 0.022(4) 0.017(4) 0.011(3)
O600 0.068(5) 0.118(8) 0.145(8) -0.035(7) 0.060(5) 0.000(5)
C500 0.073(6) 0.138(8) 0.103(7) -0.088(6) -0.037(6) 0.052(6)
O500 0.139(8) 0.056(4) 0.066(5) 0.021(4) -0.017(5) 0.021(5)
O700 0.330(18) 0.293(16) 0.44(3) -0.233(18) -0.21(2) 0.234(13)
O800 0.309(16) 0.238(12) 0.128(9) -0.111(9) -0.063(11) 0.146(11)
O900 0.207(11) 0.141(9) 0.120(7) -0.079(6) -0.110(7) 0.032(8)

loop_
_atom_type_symbol
_atom_type_description
_atom_type_scat_dispersion_real
_atom_type_scat_dispersion_imag
_atom_type_scat_source
C C 0.0033 0.0016 'International Tables Vol C Tables 4.2.6.8 and 6.1.1.4'
H H 0.0000 0.0000 'International Tables Vol C Tables 4.2.6.8 and 6.1.1.4'
N N 0.0061 0.0033 'International Tables Vol C Tables 4.2.6.8 and 6.1.1.4'
Cl Cl 0.1484 0.1585 'International Tables Vol C Tables 4.2.6.8 and 6.1.1.4'
Zn Zn 0.2839 1.4301 'International Tables Vol C Tables 4.2.6.8 and 6.1.1.4'
O O 0.0106 0.0060 'International Tables Vol C Tables 4.2.6.8 and 6.1.1.4'

loop_
_geom_angle_atom_site_label_1
_geom_angle_atom_site_label_2
_geom_angle_atom_site_label_3
_geom_angle
_geom_angle_site_symmetry_1
_geom_angle_site_symmetry_3
N1B Zn1B N3B 109.64(7) . 18_544
N1B Zn1B Cl1B 103.69(5) . .
N3B Zn1B Cl1B 109.40(5) 18_544 .
N1B Zn1B Cl2B 105.21(6) . .
N3B Zn1B Cl2B 103.52(5) 18_544 .
Cl1B Zn1B Cl2B 124.85(3) . .
C5B N1B C1B 118.05(19) . .
C5B N1B Zn1B 121.04(14) . .
C1B N1B Zn1B 120.81(15) . .
C6B N2B C10B 118.88(19) . .
C11B N3B C15B 117.2(2) . .
C11B N3B Zn1B 118.58(16) . 17_554
C15B N3B Zn1B 124.25(16) . 17_554
N1B C1B C2B 122.5(2) . .
N1B C1B H1BA 118.7 . .
C2B C1B H1BA 118.7 . .
C1B C2B C3B 119.4(2) . .
C1B C2B H2BA 120.3 . .
C3B C2B H2BA 120.3 . .
C2B C3B C4B 117.55(19) . .
C2B C3B C6B 123.19(19) . .
C4B C3B C6B 119.3(2) . .
C5B C4B C3B 119.8(2) . .
C5B C4B H4BA 120.1 . .
C3B C4B H4BA 120.1 . .
N1B C5B C4B 122.7(2) . .
N1B C5B H5BA 118.6 . .
C4B C5B H5BA 118.6 . .
N2B C6B C7B 122.6(2) . .
N2B C6B C3B 114.79(18) . .
C7B C6B C3B 122.6(2) . .
C6B C7B C8B 119.1(2) . .
C6B C7B H7BA 120.4 . .
C8B C7B H7BA 120.4 . .
C9B C8B C7B 118.1(2) . .
C9B C8B C16' 117.2(4) . .
C7B C8B C16' 124.7(5) . .
C9B C8B C16B 124.1(2) . .
C7B C8B C16B 117.8(3) . .
C8B C9B C10B 119.4(2) . .
C8B C9B H9BA 120.3 . .
C10B C9B H9BA 120.3 . .
N2B C10B C9B 121.9(2) . .
N2B C10B C13B 114.11(19) . .
C9B C10B C13B 123.9(2) . .
N3B C11B C12B 122.8(2) . .
N3B C11B H11B 118.6 . .
C12B C11B H11B 118.6 . .
C11B C12B C13B 120.4(2) . .
C11B C12B H12B 119.8 . .
C13B C12B H12B 119.8 . .
C14B C13B C12B 117.1(2) . .
C14B C13B C10B 124.1(2) . .
C12B C13B C10B 118.7(2) . .
C13B C14B C15B 119.1(2) . .
C13B C14B H14B 120.5 . .
C15B C14B H14B 120.5 . .
N3B C15B C14B 123.5(2) . .
N3B C15B H15B 118.3 . .
C14B C15B H15B 118.3 . .
C21B C16B C17B 117.8(4) . .
C21B C16B C8B 119.7(4) . .
C17B C16B C8B 122.4(3) . .
C18B C17B C16B 120.5(3) . .
C18B C17B H17B 119.7 . .
C16B C17B H17B 119.8 . .
C19B C18B C17B 120.3(4) . .
C19B C18B H18B 119.8 . .
C17B C18B H18B 119.8 . .
C18B C19B C20B 119.9(3) . .
C18B C19B C22B 120.8(4) . .
C20B C19B C22B 119.3(3) . .
C21B C20B C19B 119.9(3) . .
C21B C20B H20B 120.0 . .
C19B C20B H20B 120.0 . .
C16B C21B C20B 121.3(4) . .
C16B C21B H21B 119.3 . .
C20B C21B H21B 119.3 . .
C31B C22B C23B 114.9(4) . .
C31B C22B C19B 118.1(4) . .
C23B C22B C19B 126.8(4) . .
C22B C23B C28B 122.7(6) . .
C22B C23B C24B 120.1(5) . .
C28B C23B C24B 117.1(5) . .
C25B C24B C23B 118.4(6) . .
C25B C24B H24B 120.8 . .
C23B C24B H24B 120.8 . .
C26B C25B C24B 124.2(8) . .
C26B C25B H25B 117.9 . .
C24B C25B H25B 117.9 . .
C25B C26B C27B 118.9(7) . .
C25B C26B H26B 120.6 . .
C27B C26B H26B 120.6 . .
C26B C27B C28B 123.4(7) . .
C26B C27B H27B 118.3 . .
C28B C27B H27B 118.3 . .
C27B C28B C29B 126.7(7) . .
C27B C28B C23B 117.5(8) . .
C29B C28B C23B 115.8(6) . .
C28B C29B C30B 123.5(5) . .
C28B C29B H29B 118.2 . .
C30B C29B H29B 118.2 . .
C31B C30B C29B 111.1(6) . .
C31B C30B H30B 124.4 . .
C29B C30B H30B 124.4 . .
C22B C31B C30B 131.4(5) . .
C22B C31B H31B 114.3 . .
C30B C31B H31B 114.3 . .
C17' C16' C21' 117.2(10) . .
C17' C16' C8B 125.2(9) . .
C21' C16' C8B 114.5(7) . .
C16' C17' C18' 119.2(14) . .
C16' C17' H17C 120.4 . .
C18' C17' H17C 120.4 . .
C17' C18' C19' 129.8(14) . .
C17' C18' H18C 115.1 . .
C19' C18' H18C 115.1 . .
C18' C19' C20' 101.9(12) . .
C18' C19' C22' 144.5(11) . .
C20' C19' C22' 112.3(11) . .
C21' C20' C19' 126.4(12) . .
C21' C20' H20C 116.8 . .
C19' C20' H20C 116.8 . .
C20' C21' C16' 117.7(11) . .
C20' C21' H21C 121.1 . .
C16' C21' H21C 121.1 . .
C23' C22' C31' 126.9(10) . .
C23' C22' C19' 105.3(9) . .
C31' C22' C19' 127.7(10) . .
C22' C23' C28' 108.2(8) . .
C22' C23' C24' 127.6(10) . .
C28' C23' C24' 119.4(9) . .
C23' C24' C25' 112.3(10) . .
C23' C24' H24C 123.9 . .
C25' C24' H24C 123.9 . .
C26' C25' C24' 128.4(11) . .
C26' C25' H25C 115.8 . .
C24' C25' H25C 115.8 . .
C27' C26' C25' 110.8(12) . .
C27' C26' H26C 124.6 . .
C25' C26' H26C 124.6 . .
C28' C27' C26' 128.4(15) . .
C28' C27' H27C 115.8 . .
C26' C27' H27C 115.8 . .
C27' C28' C29' 104.7(10) . .
C27' C28' C23' 118.0(10) . .
C29' C28' C23' 137.3(8) . .
C28' C29' C30' 109.9(10) . .
C28' C29' H29C 125.0 . .
C30' C29' H29C 125.0 . .
C29' C30' C31' 121.5(12) . .
C29' C30' H30C 119.2 . .
C31' C30' H30C 119.2 . .
C22' C31' C30' 115.6(10) . .
C22' C31' H31C 122.2 . .
C30' C31' H31C 122.2 . .
N1A Zn1A N3A 108.53(8) . 18_545
N1A Zn1A Cl2A 105.21(6) . .
N3A Zn1A Cl2A 106.03(5) 18_545 .
N1A Zn1A Cl1A 104.00(5) . .
N3A Zn1A Cl1A 107.72(5) 18_545 .
Cl2A Zn1A Cl1A 124.58(3) . .
C5A N1A C1A 118.24(19) . .
C5A N1A Zn1A 120.35(15) . .
C1A N1A Zn1A 121.20(15) . .
C6A N2A C10A 118.8(2) . .
C11A N3A C15A 117.2(2) . .
C11A N3A Zn1A 117.33(17) . 17
C15A N3A Zn1A 125.49(15) . 17
N1A C1A C2A 122.2(2) . .
N1A C1A H1AA 118.9 . .
C2A C1A H1AA 118.9 . .
C1A C2A C3A 119.7(2) . .
C1A C2A H2AA 120.1 . .
C3A C2A H2AA 120.1 . .
C4A C3A C2A 117.4(2) . .
C4A C3A C6A 119.2(2) . .
C2A C3A C6A 123.4(2) . .
C5A C4A C3A 119.5(2) . .
C5A C4A H4AA 120.2 . .
C3A C4A H4AA 120.2 . .
N1A C5A C4A 122.9(2) . .
N1A C5A H5AA 118.6 . .
C4A C5A H5AA 118.6 . .
N2A C6A C7A 122.3(2) . .
N2A C6A C3A 115.06(19) . .
C7A C6A C3A 122.6(2) . .
C6A C7A C8A 119.6(2) . .
C6A C7A H7AA 120.2 . .
C8A C7A H7AA 120.2 . .
C9A C8A C7A 117.7(2) . .
C9A C8A C16A 123.4(2) . .
C7A C8A C16A 118.9(2) . .
C10A C9A C8A 119.1(2) . .
C10A C9A H9AA 120.5 . .
C8A C9A H9AA 120.5 . .
N2A C10A C9A 122.5(2) . .
N2A C10A C13A 113.47(19) . .
C9A C10A C13A 124.1(2) . .
N3A C11A C12A 122.5(2) . .
N3A C11A H11A 118.8 . .
C12A C11A H11A 118.8 . .
C11A C12A C13A 121.0(2) . .
C11A C12A H12A 119.5 . .
C13A C12A H12A 119.5 . .
C12A C13A C14A 116.5(2) . .
C12A C13A C10A 119.0(2) . .
C14A C13A C10A 124.4(2) . .
C15A C14A C13A 119.3(2) . .
C15A C14A H14A 120.3 . .
C13A C14A H14A 120.3 . .
N3A C15A C14A 123.5(2) . .
N3A C15A H15A 118.3 . .
C14A C15A H15A 118.3 . .
C21A C16A C17A 117.6(2) . .
C21A C16A C8A 122.4(2) . .
C17A C16A C8A 119.9(2) . .
C18A C17A C16A 121.9(2) . .
C18A C17A H17A 119.1 . .
C16A C17A H17A 119.1 . .
C17A C18A C19A 121.6(3) . .
C17A C18A H18A 119.2 . .
C19A C18A H18A 119.2 . .
C18A C19A C20A 116.9(3) . .
C18A C19A C22A 118.9(2) . .
C20A C19A C22A 124.2(2) . .
C19A C20A C21A 121.7(2) . .
C19A C20A H20A 119.2 . .
C21A C20A H20A 119.2 . .
C16A C21A C20A 120.2(3) . .
C16A C21A H21A 119.9 . .
C20A C21A H21A 119.9 . .
C31A C22A C23A 116.2(3) . .
C31A C22A C19A 119.4(3) . .
C23A C22A C19A 124.4(3) . .
C22A C23A C28A 120.7(3) . .
C22A C23A C24A 121.3(3) . .
C28A C23A C24A 118.0(3) . .
C25A C24A C23A 116.4(3) . .
C25A C24A H24A 121.8 . .
C23A C24A H24A 121.8 . .
C24A C25A C26A 124.9(4) . .
C24A C25A H25A 117.6 . .
C26A C25A H25A 117.6 . .
C27A C26A C25A 118.8(4) . .
C27A C26A H26A 120.6 . .
C25A C26A H26A 120.6 . .
C26A C27A C28A 121.2(4) . .
C26A C27A H27A 119.4 . .
C28A C27A H27A 119.4 . .
C27A C28A C29A 119.2(3) . .
C27A C28A C23A 120.6(4) . .
C29A C28A C23A 120.2(3) . .
C28A C29A C30A 119.7(3) . .
C28A C29A H29A 120.2 . .
C30A C29A H29A 120.2 . .
C31A C30A C29A 115.4(4) . .
C31A C30A H30A 122.3 . .
C29A C30A H30A 122.3 . .
C22A C31A C30A 127.9(3) . .
C22A C31A H31A 116.1 . .
C30A C31A H31A 116.1 . .
C107 C100 C104 121.3(6) 18_546 .
C107 C100 C101 119.5(7) 18_546 .
C104 C100 C101 106.9(6) . .
C102 C101 C100 117.9(7) 2_655 .
C102 C101 C102 123.5(7) 2_655 .
C100 C101 C102 106.0(6) . .
C101 C102 C103 124.6(7) 3_665 .
C101 C102 C101 116.4(7) 3_665 .
C103 C102 C101 108.3(6) . .
C108 C103 C104 120.1(6) 17_556 .
C108 C103 C102 119.4(5) 17_556 .
C104 C103 C102 108.8(6) . .
C103 C104 C105 119.2(6) . .
C103 C104 C100 109.9(5) . .
C105 C104 C100 119.1(6) . .
C104 C105 C109 119.1(6) . .
C104 C105 C106 120.0(5) . .
C109 C105 C106 108.6(6) . .
C109 C106 C107 123.6(5) 17_556 .
C109 C106 C105 117.5(6) 17_556 .
C107 C106 C105 107.0(5) . .
C100 C107 C106 118.7(5) 17_556 .
C100 C107 C108 121.4(5) 17_556 .
C106 C107 C108 107.9(5) . .
C103 C108 C109 121.4(5) 18_546 .
C103 C108 C107 117.3(5) 18_546 .
C109 C108 C107 109.1(5) . .
C106 C109 C108 121.8(6) 18_546 .
C106 C109 C105 118.1(6) 18_546 .
C108 C109 C105 107.5(5) . .
C300 O300 H300 109.5 . .
C400 O400 H400 109.5 . .
O400 C400 H40A 109.5 . .
O400 C400 H40B 109.5 . .
H40A C400 H40B 109.5 . .
O400 C400 H40C 109.5 . .
H40A C400 H40C 109.5 . .
H40B C400 H40C 109.5 . .
O500 C500 H50A 109.5 . .
O500 C500 H50B 109.5 . .
H50A C500 H50B 109.5 . .
O500 C500 H50C 109.5 . .
H50A C500 H50C 109.5 . .
H50B C500 H50C 109.5 . .
C500 O500 H500 109.5 . .

loop_
_geom_bond_atom_site_label_1
_geom_bond_atom_site_label_2
_geom_bond_distance
_geom_bond_site_symmetry_2
Zn1B N1B 2.0529(17) .
Zn1B N3B 2.055(2) 18_544
Zn1B Cl1B 2.2171(7) .
Zn1B Cl2B 2.2171(7) .
N1B C5B 1.341(3) .
N1B C1B 1.343(3) .
N2B C6B 1.336(3) .
N2B C10B 1.343(3) .
N3B C11B 1.333(3) .
N3B C15B 1.334(3) .
N3B Zn1B 2.055(2) 17_554
C1B C2B 1.385(3) .
C1B H1BA 0.9500 .
C2B C3B 1.389(3) .
C2B H2BA 0.9500 .
C3B C4B 1.394(3) .
C3B C6B 1.492(3) .
C4B C5B 1.370(3) .
C4B H4BA 0.9500 .
C5B H5BA 0.9500 .
C6B C7B 1.389(3) .
C7B C8B 1.395(3) .
C7B H7BA 0.9500 .
C8B C9B 1.391(4) .
C8B C16' 1.490(10) .
C8B C16B 1.493(5) .
C9B C10B 1.394(3) .
C9B H9BA 0.9500 .
C10B C13B 1.490(3) .
C11B C12B 1.376(4) .
C11B H11B 0.9500 .
C12B C13B 1.384(3) .
C12B H12B 0.9500 .
C13B C14B 1.381(3) .
C14B C15B 1.390(4) .
C14B H14B 0.9500 .
C15B H15B 0.9500 .
C16B C21B 1.381(5) .
C16B C17B 1.422(6) .
C17B C18B 1.392(5) .
C17B H17B 0.9500 .
C18B C19B 1.362(5) .
C18B H18B 0.9500 .
C19B C20B 1.403(6) .
C19B C22B 1.492(5) .
C20B C21B 1.383(5) .
C20B H20B 0.9500 .
C21B H21B 0.9500 .
C22B C31B 1.319(7) .
C22B C23B 1.383(7) .
C23B C28B 1.452(9) .
C23B C24B 1.481(8) .
C24B C25B 1.374(9) .
C24B H24B 0.9500 .
C25B C26B 1.348(11) .
C25B H25B 0.9500 .
C26B C27B 1.373(13) .
C26B H26B 0.9500 .
C27B C28B 1.410(11) .
C27B H27B 0.9500 .
C28B C29B 1.418(11) .
C29B C30B 1.430(9) .
C29B H29B 0.9500 .
C30B C31B 1.409(7) .
C30B H30B 0.9500 .
C31B H31B 0.9500 .
C16' C17' 1.318(15) .
C16' C21' 1.403(14) .
C17' C18' 1.401(19) .
C17' H17C 0.9500 .
C18' C19' 1.40(2) .
C18' H18C 0.9500 .
C19' C20' 1.521(19) .
C19' C22' 1.565(14) .
C20' C21' 1.386(15) .
C20' H20C 0.9500 .
C21' H21C 0.9500 .
C22' C23' 1.371(12) .
C22' C31' 1.379(13) .
C23' C28' 1.404(11) .
C23' C24' 1.409(13) .
C24' C25' 1.451(15) .
C24' H24C 0.9500 .
C25' C26' 1.366(15) .
C25' H25C 0.9500 .
C26' C27' 1.359(16) .
C26' H26C 0.9500 .
C27' C28' 1.330(13) .
C27' H27C 0.9500 .
C28' C29' 1.363(13) .
C29' C30' 1.383(13) .
C29' H29C 0.9500 .
C30' C31' 1.537(13) .
C30' H30C 0.9500 .
C31' H31C 0.9500 .
Zn1A N1A 2.0432(17) .
Zn1A N3A 2.055(2) 18_545
Zn1A Cl2A 2.2138(7) .
Zn1A Cl1A 2.2239(6) .
N1A C5A 1.335(3) .
N1A C1A 1.338(3) .
N2A C6A 1.335(3) .
N2A C10A 1.341(3) .
N3A C11A 1.336(3) .
N3A C15A 1.343(3) .
N3A Zn1A 2.055(2) 17
C1A C2A 1.388(3) .
C1A H1AA 0.9500 .
C2A C3A 1.390(3) .
C2A H2AA 0.9500 .
C3A C4A 1.390(3) .
C3A C6A 1.487(3) .
C4A C5A 1.381(3) .
C4A H4AA 0.9500 .
C5A H5AA 0.9500 .
C6A C7A 1.386(3) .
C7A C8A 1.400(3) .
C7A H7AA 0.9500 .
C8A C9A 1.394(4) .
C8A C16A 1.484(3) .
C9A C10A 1.393(3) .
C9A H9AA 0.9500 .
C10A C13A 1.489(3) .
C11A C12A 1.378(4) .
C11A H11A 0.9500 .
C12A C13A 1.385(3) .
C12A H12A 0.9500 .
C13A C14A 1.391(3) .
C14A C15A 1.386(4) .
C14A H14A 0.9500 .
C15A H15A 0.9500 .
C16A C21A 1.385(3) .
C16A C17A 1.401(4) .
C17A C18A 1.372(4) .
C17A H17A 0.9500 .
C18A C19A 1.386(4) .
C18A H18A 0.9500 .
C19A C20A 1.403(4) .
C19A C22A 1.499(4) .
C20A C21A 1.404(4) .
C20A H20A 0.9500 .
C21A H21A 0.9500 .
C22A C31A 1.363(5) .
C22A C23A 1.394(4) .
C23A C28A 1.416(4) .
C23A C24A 1.468(5) .
C24A C25A 1.361(4) .
C24A H24A 0.9500 .
C25A C26A 1.391(6) .
C25A H25A 0.9500 .
C26A C27A 1.344(7) .
C26A H26A 0.9500 .
C27A C28A 1.395(5) .
C27A H27A 0.9500 .
C28A C29A 1.413(6) .
C29A C30A 1.424(6) .
C29A H29A 0.9500 .
C30A C31A 1.382(5) .
C30A H30A 0.9500 .
C31A H31A 0.9500 .
C100 C107 1.346(8) 18_546
C100 C104 1.445(9) .
C100 C101 1.472(8) .
C101 C102 1.299(9) 2_655
C101 C102 1.480(10) .
C102 C101 1.299(9) 3_665
C102 C103 1.425(8) .
C103 C108 1.368(8) 17_556
C103 C104 1.407(7) .
C104 C105 1.439(9) .
C105 C109 1.462(9) .
C105 C106 1.478(9) .
C106 C109 1.351(8) 17_556
C106 C107 1.458(8) .
C107 C100 1.346(8) 17_556
C107 C108 1.468(8) .
C108 C103 1.368(8) 18_546
C108 C109 1.440(9) .
C109 C106 1.351(8) 18_546
O300 C300 1.389(15) .
O300 H300 0.8400 .
C300 H30D 0.9800 .
C300 H30E 0.9800 .
C300 H30F 0.9800 .
O400 C400 1.371(12) .
O400 H400 0.8400 .
C400 H40A 0.9800 .
C400 H40B 0.9800 .
C400 H40C 0.9800 .
C500 O500 1.429(14) .
C500 H50A 0.9800 .
C500 H50B 0.9800 .
C500 H50C 0.9800 .
O500 H500 0.8400 .
